data_4079255
loop_
_publ_author_name
'Slivarichova, Miriam'
'Reading, Eamonn'
'Haddow, Mairi F.'
'Othman, Hafiizah'
'Owen, Gareth R.'

_publ_section_title
;
 Silver and Palladium Complexes Containing Ditopic N-Heterocyclic
 Carbene--Thione Ligands
;
_journal_issue 18
_journal_name_full Organometallics
_journal_page_first 6595
_journal_paper_doi 10.1021/om300615e
_journal_volume 31
_journal_year 2012
_chemical_formula_moiety
;
0.129(C36 H38 Br N4 P2 Pd S), 0.871(C38 H41 N4 O2 P2 Pd S),
0.453(C2 H3 O2), 0.547 Br 
;
_chemical_formula_sum 'C38.65 H41.97 Br0.68 N4 O2.65 P2 Pd S'
_chemical_formula_weight 859.20
_chemical_name_common Complex_20
_chemical_name_systematic
; 
 ? 
;
_space_group_IT_number 14
_symmetry_cell_setting monoclinic
_symmetry_space_group_name_Hall '-P 2yn'
_symmetry_space_group_name_H-M 'P 1 21/n 1'
_atom_sites_solution_hydrogens geom
_atom_sites_solution_primary direct
_atom_sites_solution_secondary difmap
_audit_creation_method SHELXL-97
_cell_angle_alpha 90.00
_cell_angle_beta 99.1210(10)
_cell_angle_gamma 90.00
_cell_formula_units_Z 4
_cell_length_a 10.83540(10)
_cell_length_b 17.0901(2)
_cell_length_c 22.6158(3)
_cell_measurement_reflns_used 9839
_cell_measurement_temperature 100(2)
_cell_measurement_theta_max 27.52
_cell_measurement_theta_min 2.31
_cell_volume 4135.00(8)
_computing_cell_refinement 'Bruker Apex II'
_computing_data_collection 'Bruker Apex II'
_computing_data_reduction 'Bruker SAINT'
_computing_molecular_graphics 'Bruker ShelXTL'
_computing_publication_material 'Bruker ShelXTL'
_computing_structure_refinement 'SHELXL-97 (Sheldrick, 2008)'
_computing_structure_solution 'SHELXS-97 (Sheldrick, 2008)'
_diffrn_ambient_temperature 100(2)
_diffrn_measured_fraction_theta_full 1.000
_diffrn_measured_fraction_theta_max 1.000
_diffrn_measurement_device_type 'Bruker Apex II kappa CCD area detector'
_diffrn_measurement_method 'phi and omega scans'
_diffrn_radiation_monochromator graphite
_diffrn_radiation_source 'fine-focus sealed tube'
_diffrn_radiation_type MoK\a
_diffrn_radiation_wavelength 0.71073
_diffrn_reflns_av_R_equivalents 0.0268
_diffrn_reflns_av_sigmaI/netI 0.0140
_diffrn_reflns_limit_h_max 14
_diffrn_reflns_limit_h_min -13
_diffrn_reflns_limit_k_max 22
_diffrn_reflns_limit_k_min -22
_diffrn_reflns_limit_l_max 29
_diffrn_reflns_limit_l_min -29
_diffrn_reflns_number 92948
_diffrn_reflns_theta_full 27.53
_diffrn_reflns_theta_max 27.53
_diffrn_reflns_theta_min 1.50
_exptl_absorpt_coefficient_mu 1.267
_exptl_absorpt_correction_T_max 0.4305
_exptl_absorpt_correction_T_min 0.3874
_exptl_absorpt_correction_type multi-scan
_exptl_absorpt_process_details 'SADABS V2008/1'
_exptl_crystal_colour 'pale yellow'
_exptl_crystal_density_diffrn 1.380
_exptl_crystal_density_method 'not measured'
_exptl_crystal_description block
_exptl_crystal_F_000 1755
_exptl_crystal_size_max 0.14
_exptl_crystal_size_mid 0.08
_exptl_crystal_size_min 0.06
_platon_squeeze_details
;
Crystals were formed from acetonitrile and diethylether.
;
_refine_diff_density_max 0.963
_refine_diff_density_min -0.792
_refine_diff_density_rms 0.060
_refine_ls_extinction_method none
_refine_ls_goodness_of_fit_ref 1.044
_refine_ls_hydrogen_treatment constr
_refine_ls_matrix_type full
_refine_ls_number_parameters 493
_refine_ls_number_reflns 9526
_refine_ls_number_restraints 2
_refine_ls_restrained_S_all 1.044
_refine_ls_R_factor_all 0.0336
_refine_ls_R_factor_gt 0.0291
_refine_ls_shift/su_max 0.004
_refine_ls_shift/su_mean 0.000
_refine_ls_structure_factor_coef Fsqd
_refine_ls_weighting_details 'calc w=1/[\s^2^(Fo^2^)+(0.0297P)^2^+4.3547P] where P=(Fo^2^+2Fc^2^)/3'
_refine_ls_weighting_scheme calc
_refine_ls_wR_factor_gt 0.0693
_refine_ls_wR_factor_ref 0.0712
_reflns_number_gt 8562
_reflns_number_total 9526
_reflns_threshold_expression >2sigma(I)
_cod_data_source_file om300615e_si_002.cif
_cod_data_source_block Complex_20_mro14squeeze
_cod_original_sg_symbol_H-M P21/n
_cod_database_code 4079255

loop_
_symmetry_equiv_pos_as_xyz
'x, y, z'
'-x+1/2, y+1/2, -z+1/2'
'-x, -y, -z'
'x-1/2, -y-1/2, z-1/2'

loop_
_atom_site_label
_atom_site_type_symbol
_atom_site_fract_x
_atom_site_fract_y
_atom_site_fract_z
_atom_site_U_iso_or_equiv
_atom_site_adp_type
_atom_site_occupancy
_atom_site_symmetry_multiplicity
_atom_site_calc_flag
_atom_site_refinement_flags
_atom_site_disorder_assembly
_atom_site_disorder_group
Pd1 Pd 0.423939(13) 0.721408(8) 0.248671(7) 0.02116(5) Uani 1 1 d . . .
S1 S 0.86608(5) 0.52094(3) 0.40798(2) 0.03334(12) Uani 1 1 d . . .
P1 P 0.54274(4) 0.77612(3) 0.18694(2) 0.02276(10) Uani 1 1 d . A .
P2 P 0.32167(5) 0.83848(3) 0.25938(2) 0.02502(11) Uani 1 1 d . A .
N1 N 0.69251(18) 0.56448(11) 0.47646(8) 0.0343(4) Uani 1 1 d . . .
N2 N 0.66134(16) 0.61697(10) 0.38859(7) 0.0256(3) Uani 1 1 d . . .
N3 N 0.62145(15) 0.59630(9) 0.28149(7) 0.0224(3) Uani 1 1 d . . .
N4 N 0.49033(15) 0.55756(9) 0.20632(8) 0.0246(3) Uani 1 1 d . . .
C1 C 0.7397(2) 0.56738(12) 0.42456(9) 0.0284(4) Uani 1 1 d . . .
C2 C 0.7513(3) 0.52198(18) 0.52934(11) 0.0514(7) Uani 1 1 d . . .
H2A H 0.7112 0.4707 0.5307 0.077 Uiso 1 1 calc R . .
H2B H 0.7419 0.5518 0.5654 0.077 Uiso 1 1 calc R . .
H2C H 0.8404 0.5148 0.5275 0.077 Uiso 1 1 calc R . .
C3 C 0.5872(2) 0.61177(16) 0.47285(10) 0.0404(5) Uani 1 1 d . . .
H3 H 0.5379 0.6194 0.5036 0.049 Uiso 1 1 calc R . .
C4 C 0.5674(2) 0.64453(13) 0.41875(10) 0.0333(5) Uani 1 1 d . . .
H4 H 0.5022 0.6798 0.4037 0.040 Uiso 1 1 calc R . .
C5 C 0.68445(19) 0.64370(11) 0.33081(9) 0.0249(4) Uani 1 1 d . A .
H5A H 0.7756 0.6427 0.3301 0.030 Uiso 1 1 calc R . .
H5B H 0.6559 0.6986 0.3250 0.030 Uiso 1 1 calc R . .
C6 C 0.51568(18) 0.61744(11) 0.24489(9) 0.0226(4) Uani 1 1 d . A .
C7 C 0.3831(2) 0.55429(12) 0.15820(10) 0.0326(5) Uani 1 1 d . A .
H7A H 0.3129 0.5829 0.1703 0.049 Uiso 1 1 calc R . .
H7B H 0.3590 0.4996 0.1500 0.049 Uiso 1 1 calc R . .
H7C H 0.4056 0.5781 0.1220 0.049 Uiso 1 1 calc R . .
C8 C 0.5812(2) 0.49999(11) 0.21741(9) 0.0276(4) Uani 1 1 d . A .
H8 H 0.5847 0.4526 0.1958 0.033 Uiso 1 1 calc R . .
C9 C 0.6632(2) 0.52415(11) 0.26471(9) 0.0268(4) Uani 1 1 d . A .
H9 H 0.7358 0.4971 0.2831 0.032 Uiso 1 1 calc R . .
C10 C 0.59298(19) 0.87564(11) 0.20651(10) 0.0287(4) Uani 1 1 d . . .
H10A H 0.6467 0.8748 0.2462 0.034 Uiso 1 1 calc R A .
H10B H 0.6447 0.8944 0.1770 0.034 Uiso 1 1 calc R . .
C11 C 0.4866(2) 0.93428(12) 0.20858(11) 0.0322(5) Uani 1 1 d . A .
H11A H 0.5206 0.9880 0.2084 0.039 Uiso 1 1 calc R . .
H11B H 0.4238 0.9280 0.1720 0.039 Uiso 1 1 calc R . .
C12 C 0.4218(2) 0.92459(12) 0.26342(11) 0.0321(5) Uani 1 1 d . . .
H12A H 0.3708 0.9717 0.2676 0.039 Uiso 1 1 calc R A .
H12B H 0.4862 0.9208 0.2996 0.039 Uiso 1 1 calc R . .
C13 C 0.68806(18) 0.72340(12) 0.18543(10) 0.0280(4) Uani 1 1 d . . .
C14 C 0.79230(19) 0.73737(13) 0.22897(11) 0.0317(5) Uani 1 1 d . A .
H14 H 0.7912 0.7787 0.2569 0.038 Uiso 1 1 calc R . .
C15 C 0.8979(2) 0.69031(15) 0.23114(13) 0.0412(6) Uani 1 1 d . . .
H15 H 0.9690 0.6999 0.2606 0.049 Uiso 1 1 calc R A .
C16 C 0.9004(2) 0.63031(15) 0.19117(15) 0.0501(7) Uani 1 1 d . A .
H16 H 0.9726 0.5982 0.1934 0.060 Uiso 1 1 calc R . .
C17 C 0.7978(2) 0.61633(15) 0.14756(14) 0.0482(6) Uani 1 1 d . . .
H17 H 0.8000 0.5750 0.1196 0.058 Uiso 1 1 calc R A .
C18 C 0.6912(2) 0.66287(13) 0.14459(12) 0.0364(5) Uani 1 1 d . A .
H18 H 0.6208 0.6532 0.1147 0.044 Uiso 1 1 calc R . .
C19 C 0.47022(19) 0.77969(11) 0.10895(9) 0.0263(4) Uani 1 1 d . . .
C20 C 0.3548(2) 0.74582(13) 0.09013(10) 0.0329(5) Uani 1 1 d . A .
H20 H 0.3087 0.7241 0.1186 0.040 Uiso 1 1 calc R . .
C21 C 0.3065(3) 0.74365(15) 0.02927(12) 0.0440(6) Uani 1 1 d . . .
H21 H 0.2274 0.7201 0.0163 0.053 Uiso 1 1 calc R A .
C22 C 0.3724(3) 0.77533(14) -0.01222(11) 0.0440(6) Uani 1 1 d . A .
H22 H 0.3401 0.7722 -0.0537 0.053 Uiso 1 1 calc R . .
C23 C 0.4852(3) 0.81151(14) 0.00655(11) 0.0413(6) Uani 1 1 d . . .
H23 H 0.5290 0.8352 -0.0220 0.050 Uiso 1 1 calc R A .
C24 C 0.5354(2) 0.81357(13) 0.06674(10) 0.0338(5) Uani 1 1 d . A .
H24 H 0.6140 0.8379 0.0794 0.041 Uiso 1 1 calc R . .
C25 C 0.18717(19) 0.85952(12) 0.20269(9) 0.0273(4) Uani 1 1 d . . .
C26 C 0.1495(2) 0.93692(13) 0.18922(10) 0.0337(5) Uani 1 1 d . A .
H26 H 0.1971 0.9793 0.2080 0.040 Uiso 1 1 calc R . .
C27 C 0.0427(2) 0.95108(15) 0.14835(11) 0.0411(6) Uani 1 1 d . . .
H27 H 0.0179 1.0035 0.1388 0.049 Uiso 1 1 calc R A .
C28 C -0.0278(2) 0.89055(17) 0.12154(11) 0.0437(6) Uani 1 1 d . A .
H28 H -0.1020 0.9012 0.0942 0.052 Uiso 1 1 calc R . .
C29 C 0.0088(2) 0.81344(16) 0.13421(11) 0.0413(6) Uani 1 1 d . . .
H29 H -0.0396 0.7714 0.1153 0.050 Uiso 1 1 calc R A .
C30 C 0.1169(2) 0.79840(13) 0.17474(10) 0.0339(5) Uani 1 1 d . A .
H30 H 0.1426 0.7459 0.1833 0.041 Uiso 1 1 calc R . .
C31 C 0.2611(2) 0.83864(12) 0.32996(10) 0.0314(4) Uani 1 1 d . . .
C32 C 0.3464(3) 0.83724(16) 0.38304(12) 0.0468(6) Uani 1 1 d . A .
H32 H 0.4336 0.8390 0.3819 0.056 Uiso 1 1 calc R . .
C33 C 0.3033(3) 0.8332(2) 0.43760(13) 0.0605(8) Uani 1 1 d . . .
H33 H 0.3615 0.8322 0.4738 0.073 Uiso 1 1 calc R A .
C34 C 0.1760(3) 0.83062(17) 0.43978(13) 0.0572(8) Uani 1 1 d . A .
H34 H 0.1472 0.8286 0.4773 0.069 Uiso 1 1 calc R . .
C35 C 0.0918(3) 0.83104(14) 0.38752(13) 0.0463(6) Uani 1 1 d . . .
H35 H 0.0047 0.8286 0.3890 0.056 Uiso 1 1 calc R A .
C36 C 0.1333(2) 0.83496(12) 0.33248(11) 0.0352(5) Uani 1 1 d . A .
H36 H 0.0745 0.8351 0.2965 0.042 Uiso 1 1 calc R . .
Br1 Br 0.2555(11) 0.6402(7) 0.2926(6) 0.0348(17) Uani 0.1293(16) 1 d P A 1
C37 C 0.2360(13) 0.6379(8) 0.3003(7) 0.028(2) Uani 0.8707(16) 1 d P A 2
C38 C 0.1724(2) 0.61705(15) 0.35464(12) 0.0337(5) Uani 0.8707(16) 1 d P A 2
H38A H 0.0815 0.6211 0.3434 0.051 Uiso 0.8707(16) 1 calc PR A 2
H38B H 0.2007 0.6534 0.3875 0.051 Uiso 0.8707(16) 1 calc PR A 2
H38C H 0.1947 0.5635 0.3676 0.051 Uiso 0.8707(16) 1 calc PR A 2
O1 O 0.33946(15) 0.67620(9) 0.31682(7) 0.0248(4) Uani 0.8707(16) 1 d P A 2
O2 O 0.19053(17) 0.62081(11) 0.25071(9) 0.0347(4) Uani 0.8707(16) 1 d P A 2
Br2 Br 0.71038(5) 0.85203(4) 0.36368(3) 0.0318(2) Uani 0.547(2) 1 d P B 3
C39 C 0.7028(7) 0.8689(6) 0.3863(5) 0.072(4) Uani 0.453(2) 1 d PD B 4
C40 C 0.6551(9) 0.9107(5) 0.4383(4) 0.085(3) Uani 0.453(2) 1 d PD B 4
H40A H 0.7264 0.9300 0.4667 0.128 Uiso 0.453(2) 1 calc PR B 4
H40B H 0.6067 0.8739 0.4587 0.128 Uiso 0.453(2) 1 calc PR B 4
H40C H 0.6019 0.9548 0.4227 0.128 Uiso 0.453(2) 1 calc PR B 4
O3 O 0.8015(5) 0.8811(5) 0.3658(4) 0.122(3) Uani 0.453(2) 1 d PD B 4
O4 O 0.6309(5) 0.8176(3) 0.3595(2) 0.0552(12) Uani 0.453(2) 1 d PD B 4

loop_
_atom_site_aniso_label
_atom_site_aniso_U_11
_atom_site_aniso_U_22
_atom_site_aniso_U_33
_atom_site_aniso_U_23
_atom_site_aniso_U_13
_atom_site_aniso_U_12
Pd1 0.02069(8) 0.01460(7) 0.02872(8) 0.00212(5) 0.00553(5) 0.00214(5)
S1 0.0368(3) 0.0293(3) 0.0320(3) -0.0034(2) -0.0002(2) 0.0103(2)
P1 0.0194(2) 0.0163(2) 0.0327(3) 0.00267(19) 0.00439(19) -0.00058(18)
P2 0.0257(2) 0.0171(2) 0.0331(3) 0.00173(19) 0.0073(2) 0.00463(19)
N1 0.0394(10) 0.0377(10) 0.0253(9) 0.0014(7) 0.0038(7) -0.0001(8)
N2 0.0273(8) 0.0224(8) 0.0273(8) -0.0029(6) 0.0048(7) 0.0022(7)
N3 0.0264(8) 0.0160(7) 0.0255(8) 0.0012(6) 0.0066(6) 0.0033(6)
N4 0.0273(8) 0.0166(7) 0.0301(9) 0.0005(6) 0.0057(7) -0.0004(6)
C1 0.0339(11) 0.0230(9) 0.0274(10) -0.0027(8) 0.0024(8) -0.0014(8)
C2 0.0616(17) 0.0631(18) 0.0278(12) 0.0109(11) 0.0016(11) 0.0006(14)
C3 0.0373(12) 0.0533(15) 0.0327(12) -0.0079(10) 0.0116(10) -0.0008(11)
C4 0.0305(11) 0.0367(12) 0.0335(11) -0.0086(9) 0.0074(9) 0.0039(9)
C5 0.0267(10) 0.0196(9) 0.0285(10) -0.0003(7) 0.0047(8) 0.0011(7)
C6 0.0242(9) 0.0166(8) 0.0282(9) 0.0033(7) 0.0079(7) 0.0007(7)
C7 0.0346(11) 0.0230(10) 0.0375(12) -0.0026(8) -0.0024(9) -0.0014(8)
C8 0.0346(11) 0.0167(9) 0.0329(10) -0.0005(8) 0.0099(8) 0.0035(8)
C9 0.0311(10) 0.0180(9) 0.0324(10) 0.0015(8) 0.0089(8) 0.0055(8)
C10 0.0251(10) 0.0184(9) 0.0423(12) 0.0017(8) 0.0043(8) -0.0044(8)
C11 0.0304(11) 0.0172(9) 0.0496(13) 0.0031(9) 0.0082(9) -0.0018(8)
C12 0.0328(11) 0.0173(9) 0.0465(13) -0.0038(8) 0.0070(9) 0.0009(8)
C13 0.0204(9) 0.0227(9) 0.0424(11) 0.0087(8) 0.0096(8) -0.0006(7)
C14 0.0226(10) 0.0273(10) 0.0458(12) 0.0113(9) 0.0074(9) -0.0019(8)
C15 0.0214(10) 0.0385(13) 0.0632(16) 0.0192(12) 0.0056(10) -0.0005(9)
C16 0.0270(12) 0.0362(13) 0.090(2) 0.0125(13) 0.0168(13) 0.0098(10)
C17 0.0365(13) 0.0327(13) 0.0781(19) -0.0030(12) 0.0176(13) 0.0064(10)
C18 0.0290(11) 0.0267(11) 0.0551(14) 0.0011(10) 0.0119(10) 0.0017(9)
C19 0.0291(10) 0.0177(9) 0.0324(10) 0.0028(8) 0.0056(8) 0.0033(7)
C20 0.0319(11) 0.0270(10) 0.0385(12) 0.0039(9) 0.0011(9) -0.0024(9)
C21 0.0468(14) 0.0343(12) 0.0452(14) 0.0033(10) -0.0100(11) -0.0035(11)
C22 0.0655(17) 0.0286(11) 0.0343(12) 0.0006(9) -0.0031(11) 0.0075(11)
C23 0.0593(16) 0.0307(11) 0.0359(12) 0.0075(9) 0.0137(11) 0.0058(11)
C24 0.0361(12) 0.0272(10) 0.0395(12) 0.0046(9) 0.0103(9) 0.0000(9)
C25 0.0245(10) 0.0252(10) 0.0342(11) 0.0080(8) 0.0113(8) 0.0070(8)
C26 0.0371(12) 0.0272(11) 0.0404(12) 0.0087(9) 0.0166(10) 0.0107(9)
C27 0.0426(13) 0.0418(13) 0.0430(13) 0.0191(11) 0.0196(11) 0.0221(11)
C28 0.0302(11) 0.0642(17) 0.0389(12) 0.0244(12) 0.0122(10) 0.0180(12)
C29 0.0296(11) 0.0521(15) 0.0416(13) 0.0109(11) 0.0042(10) -0.0011(10)
C30 0.0294(11) 0.0304(11) 0.0422(12) 0.0097(9) 0.0063(9) 0.0049(9)
C31 0.0414(12) 0.0194(9) 0.0356(11) -0.0003(8) 0.0127(9) 0.0072(8)
C32 0.0536(16) 0.0477(15) 0.0395(13) -0.0058(11) 0.0088(11) 0.0055(12)
C33 0.081(2) 0.066(2) 0.0356(14) -0.0063(13) 0.0108(14) 0.0041(17)
C34 0.088(2) 0.0458(15) 0.0462(16) -0.0049(12) 0.0350(16) -0.0019(15)
C35 0.0602(16) 0.0272(11) 0.0591(16) 0.0010(11) 0.0325(14) 0.0023(11)
C36 0.0449(13) 0.0195(9) 0.0449(13) 0.0024(9) 0.0181(10) 0.0049(9)
Br1 0.026(3) 0.0211(15) 0.059(3) 0.0101(13) 0.0122(17) 0.0020(16)
C37 0.019(4) 0.0129(19) 0.048(5) 0.001(2) -0.005(3) -0.002(2)
C38 0.0314(13) 0.0281(12) 0.0436(14) 0.0083(11) 0.0118(11) -0.0019(10)
O1 0.0221(8) 0.0223(8) 0.0304(8) 0.0004(6) 0.0057(6) -0.0023(7)
O2 0.0271(9) 0.0384(10) 0.0371(11) 0.0010(8) 0.0004(9) -0.0057(8)
Br2 0.0358(3) 0.0258(3) 0.0312(3) 0.0003(2) -0.0025(2) -0.0021(2)
C39 0.094(8) 0.045(5) 0.063(7) -0.003(4) -0.029(6) 0.016(5)
C40 0.086(6) 0.066(5) 0.100(7) 0.003(5) 0.002(5) -0.008(5)
O3 0.046(3) 0.155(7) 0.158(7) 0.121(6) -0.005(4) -0.020(4)
O4 0.054(3) 0.031(2) 0.082(3) -0.005(2) 0.015(2) 0.006(2)

loop_
_atom_type_symbol
_atom_type_description
_atom_type_scat_dispersion_real
_atom_type_scat_dispersion_imag
_atom_type_scat_source
C C 0.0033 0.0016 'International Tables Vol C Tables 4.2.6.8 and 6.1.1.4'
H H 0.0000 0.0000 'International Tables Vol C Tables 4.2.6.8 and 6.1.1.4'
N N 0.0061 0.0033 'International Tables Vol C Tables 4.2.6.8 and 6.1.1.4'
P P 0.1023 0.0942 'International Tables Vol C Tables 4.2.6.8 and 6.1.1.4'
S S 0.1246 0.1234 'International Tables Vol C Tables 4.2.6.8 and 6.1.1.4'
Pd Pd -0.9988 1.0072 'International Tables Vol C Tables 4.2.6.8 and 6.1.1.4'
O O 0.0106 0.0060 'International Tables Vol C Tables 4.2.6.8 and 6.1.1.4'
Br Br -0.2901 2.4595 'International Tables Vol C Tables 4.2.6.8 and 6.1.1.4'

loop_
_geom_angle_atom_site_label_1
_geom_angle_atom_site_label_2
_geom_angle_atom_site_label_3
_geom_angle
C6 Pd1 O1 88.97(7)
C6 Pd1 P1 90.31(5)
O1 Pd1 P1 170.22(5)
C6 Pd1 P2 176.44(6)
O1 Pd1 P2 88.23(5)
P1 Pd1 P2 92.075(18)
C6 Pd1 Br1 85.9(3)
O1 Pd1 Br1 25.5(3)
P1 Pd1 Br1 164.0(3)
P2 Pd1 Br1 92.5(2)
C19 P1 C10 105.77(10)
C19 P1 C13 103.95(10)
C10 P1 C13 103.96(9)
C19 P1 Pd1 114.54(7)
C10 P1 Pd1 114.63(7)
C13 P1 Pd1 112.86(7)
C25 P2 C31 104.96(10)
C25 P2 C12 106.26(10)
C31 P2 C12 104.44(10)
C25 P2 Pd1 116.11(7)
C31 P2 Pd1 109.75(7)
C12 P2 Pd1 114.31(7)
C1 N1 C3 110.33(18)
C1 N1 C2 123.6(2)
C3 N1 C2 125.9(2)
C1 N2 C4 110.46(18)
C1 N2 C5 123.56(17)
C4 N2 C5 125.53(17)
C6 N3 C9 110.60(16)
C6 N3 C5 124.65(16)
C9 N3 C5 124.74(17)
C6 N4 C8 110.90(17)
C6 N4 C7 124.66(17)
C8 N4 C7 124.43(17)
N1 C1 N2 104.70(18)
N1 C1 S1 127.68(17)
N2 C1 S1 127.63(16)
N1 C2 H2A 109.5
N1 C2 H2B 109.5
H2A C2 H2B 109.5
N1 C2 H2C 109.5
H2A C2 H2C 109.5
H2B C2 H2C 109.5
C4 C3 N1 108.0(2)
C4 C3 H3 126.0
N1 C3 H3 126.0
C3 C4 N2 106.5(2)
C3 C4 H4 126.7
N2 C4 H4 126.7
N2 C5 N3 112.92(16)
N2 C5 H5A 109.0
N3 C5 H5A 109.0
N2 C5 H5B 109.0
N3 C5 H5B 109.0
H5A C5 H5B 107.8
N4 C6 N3 105.06(16)
N4 C6 Pd1 129.64(14)
N3 C6 Pd1 125.26(14)
N4 C7 H7A 109.5
N4 C7 H7B 109.5
H7A C7 H7B 109.5
N4 C7 H7C 109.5
H7A C7 H7C 109.5
H7B C7 H7C 109.5
C9 C8 N4 106.69(17)
C9 C8 H8 126.7
N4 C8 H8 126.7
C8 C9 N3 106.73(18)
C8 C9 H9 126.6
N3 C9 H9 126.6
C11 C10 P1 114.89(14)
C11 C10 H10A 108.5
P1 C10 H10A 108.5
C11 C10 H10B 108.5
P1 C10 H10B 108.5
H10A C10 H10B 107.5
C12 C11 C10 113.47(18)
C12 C11 H11A 108.9
C10 C11 H11A 108.9
C12 C11 H11B 108.9
C10 C11 H11B 108.9
H11A C11 H11B 107.7
C11 C12 P2 113.16(15)
C11 C12 H12A 108.9
P2 C12 H12A 108.9
C11 C12 H12B 108.9
P2 C12 H12B 108.9
H12A C12 H12B 107.8
C18 C13 C14 119.6(2)
C18 C13 P1 119.54(17)
C14 C13 P1 120.52(17)
C15 C14 C13 119.6(2)
C15 C14 H14 120.2
C13 C14 H14 120.2
C16 C15 C14 120.7(2)
C16 C15 H15 119.7
C14 C15 H15 119.7
C15 C16 C17 120.1(2)
C15 C16 H16 119.9
C17 C16 H16 119.9
C16 C17 C18 120.1(3)
C16 C17 H17 120.0
C18 C17 H17 120.0
C13 C18 C17 119.9(2)
C13 C18 H18 120.0
C17 C18 H18 120.0
C20 C19 C24 119.5(2)
C20 C19 P1 121.09(16)
C24 C19 P1 119.29(16)
C19 C20 C21 119.7(2)
C19 C20 H20 120.2
C21 C20 H20 120.2
C22 C21 C20 120.5(2)
C22 C21 H21 119.7
C20 C21 H21 119.7
C23 C22 C21 119.9(2)
C23 C22 H22 120.1
C21 C22 H22 120.1
C22 C23 C24 120.4(2)
C22 C23 H23 119.8
C24 C23 H23 119.8
C23 C24 C19 119.9(2)
C23 C24 H24 120.1
C19 C24 H24 120.1
C30 C25 C26 119.5(2)
C30 C25 P2 119.60(15)
C26 C25 P2 120.83(17)
C27 C26 C25 119.6(2)
C27 C26 H26 120.2
C25 C26 H26 120.2
C28 C27 C26 120.9(2)
C28 C27 H27 119.6
C26 C27 H27 119.6
C27 C28 C29 120.2(2)
C27 C28 H28 119.9
C29 C28 H28 119.9
C30 C29 C28 119.5(2)
C30 C29 H29 120.2
C28 C29 H29 120.2
C25 C30 C29 120.4(2)
C25 C30 H30 119.8
C29 C30 H30 119.8
C32 C31 C36 119.4(2)
C32 C31 P2 118.24(18)
C36 C31 P2 122.26(18)
C33 C32 C31 119.7(3)
C33 C32 H32 120.1
C31 C32 H32 120.1
C32 C33 C34 120.6(3)
C32 C33 H33 119.7
C34 C33 H33 119.7
C35 C34 C33 119.8(3)
C35 C34 H34 120.1
C33 C34 H34 120.1
C34 C35 C36 120.4(3)
C34 C35 H35 119.8
C36 C35 H35 119.8
C35 C36 C31 120.1(2)
C35 C36 H36 119.9
C31 C36 H36 119.9
O2 C37 O1 127.2(11)
O2 C37 C38 121.7(11)
O1 C37 C38 111.1(11)
C37 C38 H38A 109.5
C37 C38 H38B 109.5
H38A C38 H38B 109.5
C37 C38 H38C 109.5
H38A C38 H38C 109.5
H38B C38 H38C 109.5
C37 O1 Pd1 115.9(7)
O3 C39 O4 115.9(10)
O3 C39 C40 128.3(9)
O4 C39 C40 115.8(7)

loop_
_geom_bond_atom_site_label_1
_geom_bond_atom_site_label_2
_geom_bond_distance
Pd1 C6 2.0443(18)
Pd1 O1 2.0634(16)
Pd1 P1 2.2472(5)
Pd1 P2 2.3183(5)
Pd1 Br1 2.612(10)
S1 C1 1.676(2)
P1 C19 1.815(2)
P1 C10 1.819(2)
P1 C13 1.819(2)
P2 C25 1.818(2)
P2 C31 1.820(2)
P2 C12 1.822(2)
N1 C1 1.353(3)
N1 C3 1.391(3)
N1 C2 1.457(3)
N2 C1 1.372(3)
N2 C4 1.394(3)
N2 C5 1.443(3)
N3 C6 1.352(2)
N3 C9 1.387(2)
N3 C5 1.458(2)
N4 C6 1.345(2)
N4 C8 1.386(2)
N4 C7 1.462(3)
C2 H2A 0.9800
C2 H2B 0.9800
C2 H2C 0.9800
C3 C4 1.332(3)
C3 H3 0.9500
C4 H4 0.9500
C5 H5A 0.9900
C5 H5B 0.9900
C7 H7A 0.9800
C7 H7B 0.9800
C7 H7C 0.9800
C8 C9 1.343(3)
C8 H8 0.9500
C9 H9 0.9500
C10 C11 1.534(3)
C10 H10A 0.9900
C10 H10B 0.9900
C11 C12 1.528(3)
C11 H11A 0.9900
C11 H11B 0.9900
C12 H12A 0.9900
C12 H12B 0.9900
C13 C18 1.391(3)
C13 C14 1.396(3)
C14 C15 1.393(3)
C14 H14 0.9500
C15 C16 1.370(4)
C15 H15 0.9500
C16 C17 1.385(4)
C16 H16 0.9500
C17 C18 1.396(3)
C17 H17 0.9500
C18 H18 0.9500
C19 C20 1.382(3)
C19 C24 1.400(3)
C20 C21 1.394(3)
C20 H20 0.9500
C21 C22 1.377(4)
C21 H21 0.9500
C22 C23 1.376(4)
C22 H22 0.9500
C23 C24 1.384(3)
C23 H23 0.9500
C24 H24 0.9500
C25 C30 1.385(3)
C25 C26 1.403(3)
C26 C27 1.383(3)
C26 H26 0.9500
C27 C28 1.369(4)
C27 H27 0.9500
C28 C29 1.393(4)
C28 H28 0.9500
C29 C30 1.392(3)
C29 H29 0.9500
C30 H30 0.9500
C31 C32 1.394(4)
C31 C36 1.397(3)
C32 C33 1.389(4)
C32 H32 0.9500
C33 C34 1.389(5)
C33 H33 0.9500
C34 C35 1.374(4)
C34 H34 0.9500
C35 C36 1.391(3)
C35 H35 0.9500
C36 H36 0.9500
C37 O2 1.187(17)
C37 O1 1.301(14)
C37 C38 1.543(13)
C38 H38A 0.9800
C38 H38B 0.9800
C38 H38C 0.9800
C39 O3 1.249(9)
C39 O4 1.262(9)
C39 C40 1.534(9)
C40 H40A 0.9800
C40 H40B 0.9800
C40 H40C 0.9800

loop_
_geom_torsion_atom_site_label_1
_geom_torsion_atom_site_label_2
_geom_torsion_atom_site_label_3
_geom_torsion_atom_site_label_4
_geom_torsion
C6 Pd1 P1 C19 97.89(9)
O1 Pd1 P1 C19 -176.4(3)
P2 Pd1 P1 C19 -84.76(7)
Br1 Pd1 P1 C19 21.9(9)
C6 Pd1 P1 C10 -139.56(9)
O1 Pd1 P1 C10 -53.8(3)
P2 Pd1 P1 C10 37.79(8)
Br1 Pd1 P1 C10 144.5(9)
C6 Pd1 P1 C13 -20.80(10)
O1 Pd1 P1 C13 64.9(3)
P2 Pd1 P1 C13 156.55(8)
Br1 Pd1 P1 C13 -96.8(9)
C6 Pd1 P2 C25 -142.0(9)
O1 Pd1 P2 C25 -103.76(9)
P1 Pd1 P2 C25 86.02(7)
Br1 Pd1 P2 C25 -78.7(3)
C6 Pd1 P2 C31 -23.2(9)
O1 Pd1 P2 C31 15.01(9)
P1 Pd1 P2 C31 -155.21(8)
Br1 Pd1 P2 C31 40.1(3)
C6 Pd1 P2 C12 93.7(9)
O1 Pd1 P2 C12 131.94(10)
P1 Pd1 P2 C12 -38.27(9)
Br1 Pd1 P2 C12 157.1(3)
C3 N1 C1 N2 -0.3(2)
C2 N1 C1 N2 -176.1(2)
C3 N1 C1 S1 179.49(17)
C2 N1 C1 S1 3.7(3)
C4 N2 C1 N1 0.4(2)
C5 N2 C1 N1 173.09(18)
C4 N2 C1 S1 -179.37(16)
C5 N2 C1 S1 -6.7(3)
C1 N1 C3 C4 0.1(3)
C2 N1 C3 C4 175.7(2)
N1 C3 C4 N2 0.2(3)
C1 N2 C4 C3 -0.4(3)
C5 N2 C4 C3 -172.9(2)
C1 N2 C5 N3 94.9(2)
C4 N2 C5 N3 -93.5(2)
C6 N3 C5 N2 102.6(2)
C9 N3 C5 N2 -79.0(2)
C8 N4 C6 N3 -1.6(2)
C7 N4 C6 N3 179.76(18)
C8 N4 C6 Pd1 176.16(14)
C7 N4 C6 Pd1 -2.5(3)
C9 N3 C6 N4 1.4(2)
C5 N3 C6 N4 180.00(16)
C9 N3 C6 Pd1 -176.51(13)
C5 N3 C6 Pd1 2.1(3)
O1 Pd1 C6 N4 100.61(18)
P1 Pd1 C6 N4 -89.14(17)
P2 Pd1 C6 N4 138.8(8)
Br1 Pd1 C6 N4 75.3(4)
O1 Pd1 C6 N3 -82.01(16)
P1 Pd1 C6 N3 88.24(16)
P2 Pd1 C6 N3 -43.8(10)
Br1 Pd1 C6 N3 -107.3(4)
C6 N4 C8 C9 1.3(2)
C7 N4 C8 C9 179.88(19)
N4 C8 C9 N3 -0.3(2)
C6 N3 C9 C8 -0.7(2)
C5 N3 C9 C8 -179.27(17)
C19 P1 C10 C11 68.60(18)
C13 P1 C10 C11 177.77(16)
Pd1 P1 C10 C11 -58.57(18)
P1 C10 C11 C12 74.0(2)
C10 C11 C12 P2 -73.4(2)
C25 P2 C12 C11 -71.23(17)
C31 P2 C12 C11 178.12(15)
Pd1 P2 C12 C11 58.17(17)
C19 P1 C13 C18 -35.55(19)
C10 P1 C13 C18 -146.06(18)
Pd1 P1 C13 C18 89.14(18)
C19 P1 C13 C14 151.47(16)
C10 P1 C13 C14 40.97(19)
Pd1 P1 C13 C14 -83.83(16)
C18 C13 C14 C15 -0.3(3)
P1 C13 C14 C15 172.71(16)
C13 C14 C15 C16 -0.3(3)
C14 C15 C16 C17 0.7(4)
C15 C16 C17 C18 -0.6(4)
C14 C13 C18 C17 0.3(3)
P1 C13 C18 C17 -172.70(19)
C16 C17 C18 C13 0.1(4)
C10 P1 C19 C20 -131.61(18)
C13 P1 C19 C20 119.22(18)
Pd1 P1 C19 C20 -4.38(19)
C10 P1 C19 C24 51.92(19)
C13 P1 C19 C24 -57.25(18)
Pd1 P1 C19 C24 179.15(14)
C24 C19 C20 C21 2.0(3)
P1 C19 C20 C21 -174.50(18)
C19 C20 C21 C22 -0.4(4)
C20 C21 C22 C23 -1.9(4)
C21 C22 C23 C24 2.6(4)
C22 C23 C24 C19 -1.0(3)
C20 C19 C24 C23 -1.3(3)
P1 C19 C24 C23 175.21(17)
C31 P2 C25 C30 -91.72(18)
C12 P2 C25 C30 157.99(17)
Pd1 P2 C25 C30 29.64(19)
C31 P2 C25 C26 84.73(18)
C12 P2 C25 C26 -25.6(2)
Pd1 P2 C25 C26 -153.91(15)
C30 C25 C26 C27 0.1(3)
P2 C25 C26 C27 -176.32(16)
C25 C26 C27 C28 1.0(3)
C26 C27 C28 C29 -1.4(4)
C27 C28 C29 C30 0.6(4)
C26 C25 C30 C29 -0.9(3)
P2 C25 C30 C29 175.64(18)
C28 C29 C30 C25 0.5(3)
C25 P2 C31 C32 -169.33(18)
C12 P2 C31 C32 -57.7(2)
Pd1 P2 C31 C32 65.23(19)
C25 P2 C31 C36 15.0(2)
C12 P2 C31 C36 126.55(18)
Pd1 P2 C31 C36 -110.49(17)
C36 C31 C32 C33 -0.8(4)
P2 C31 C32 C33 -176.7(2)
C31 C32 C33 C34 -0.1(5)
C32 C33 C34 C35 0.9(5)
C33 C34 C35 C36 -0.8(4)
C34 C35 C36 C31 -0.1(4)
C32 C31 C36 C35 0.9(3)
P2 C31 C36 C35 176.57(17)
O2 C37 O1 Pd1 6.6(17)
C38 C37 O1 Pd1 -172.1(5)
C6 Pd1 O1 C37 -87.5(7)
P1 Pd1 O1 C37 -173.4(7)
P2 Pd1 O1 C37 94.7(7)
Br1 Pd1 O1 C37 -5.0(13)

loop_
_platon_squeeze_void_nr
_platon_squeeze_void_average_x
_platon_squeeze_void_average_y
_platon_squeeze_void_average_z
_platon_squeeze_void_volume
_platon_squeeze_void_count_electrons
_platon_squeeze_void_content
1 0.013 0.000 0.500 201 56 ' '
2 -0.143 0.500 1.000 201 56 ' '
3 0.205 0.180 -0.008 16 0 ' '
4 0.294 0.680 0.508 16 0 ' '
5 0.705 0.320 0.492 16 0 ' '
6 0.794 0.820 0.008 16 0 ' '
